data_1542562
loop_
_publ_author_name
'Zhan, Guanqun'
'Zhou, Junfei'
'Liu, Rong'
'Liu, Tingting'
'Guo, Guoli'
'Wang, Jianping'
'Xiang, Ming'
'Xue, Yongbo'
'Luo, Zengwei'
'Zhang, Yonghui'
'Yao, Guangmin'

_publ_section_title
;
 Galanthamine, Plicamine, and Secoplicamine Alkaloids from Zephyranthes
 candida and Their Anti-acetylcholinesterase and Anti-inflammatory
 Activities.
;
_journal_issue 4
_journal_name_full 'Journal of natural products'
_journal_page_first 760
_journal_page_last 766
_journal_paper_doi 10.1021/acs.jnatprod.5b00681
_journal_volume 79
_journal_year 2016
_chemical_absolute_configuration ad
_chemical_formula_moiety 'C17 H21 N O4, 0.15(H2 O) '
_chemical_formula_sum 'C17 H21.3 N O4.15'
_chemical_formula_weight 307.60
_chemical_name_systematic
;
 ?
;
_space_group_IT_number 19
_symmetry_cell_setting orthorhombic
_symmetry_space_group_name_Hall 'P 2ac 2ab'
_symmetry_space_group_name_H-M 'P 21 21 21'
_atom_sites_solution_hydrogens geom
_atom_sites_solution_primary direct
_atom_sites_solution_secondary difmap
_audit_creation_method SHELXL-97
_cell_angle_alpha 90.00
_cell_angle_beta 90.00
_cell_angle_gamma 90.00
_cell_formula_units_Z 4
_cell_length_a 9.7421(2)
_cell_length_b 9.7391(2)
_cell_length_c 16.0471(3)
_cell_measurement_reflns_used 2911
_cell_measurement_temperature 298(2)
_cell_measurement_theta_max 66.64
_cell_measurement_theta_min 3.23
_cell_volume 1522.54(5)
_computing_cell_refinement 'Bruker SAINT'
_computing_data_collection 'Bruker APEX2'
_computing_data_reduction 'Bruker SAINT'
_computing_molecular_graphics 'Bruker SHELXTL'
_computing_publication_material 'Bruker SHELXTL'
_computing_structure_refinement 'SHELXL-97 (Sheldrick, 1997)'
_computing_structure_solution 'SHELXS-97 (Sheldrick, 1990)'
_diffrn_ambient_temperature 298(2)
_diffrn_measured_fraction_theta_full 0.996
_diffrn_measured_fraction_theta_max 0.996
_diffrn_measurement_device_type 'Bruker APEX-II CCD'
_diffrn_measurement_method '\f and \w scans'
_diffrn_radiation_monochromator graphite
_diffrn_radiation_source 'fine-focus sealed tube'
_diffrn_radiation_type CuK\a
_diffrn_radiation_wavelength 1.54178
_diffrn_reflns_av_R_equivalents 0.0269
_diffrn_reflns_av_sigmaI/netI 0.0103
_diffrn_reflns_limit_h_max 10
_diffrn_reflns_limit_h_min -11
_diffrn_reflns_limit_k_max 11
_diffrn_reflns_limit_k_min -11
_diffrn_reflns_limit_l_max 19
_diffrn_reflns_limit_l_min -19
_diffrn_reflns_number 31996
_diffrn_reflns_theta_full 67.50
_diffrn_reflns_theta_max 67.50
_diffrn_reflns_theta_min 5.31
_exptl_absorpt_coefficient_mu 0.790
_exptl_absorpt_correction_T_max 0.8580
_exptl_absorpt_correction_T_min 0.7975
_exptl_absorpt_correction_type multi-scan
_exptl_absorpt_process_details 'SADABS, Sheldrick,2008'
_exptl_crystal_colour colorless
_exptl_crystal_density_diffrn 1.342
_exptl_crystal_density_method 'not measured'
_exptl_crystal_description block
_exptl_crystal_F_000 657
_exptl_crystal_size_max 0.30
_exptl_crystal_size_mid 0.20
_exptl_crystal_size_min 0.20
_refine_diff_density_max 0.101
_refine_diff_density_min -0.147
_refine_diff_density_rms 0.034
_refine_ls_abs_structure_details
;
Flack H D (1983), Acta Cryst. A39, 876-881;
Flack  parameter = 0.06(17), 1151 Friedel pairs.
Hooft <i>et al.</i> (2010) and Spek (2009);
Hooft parameter = 0.03(2),  1151 Bijvoet pairs.
;
_refine_ls_extinction_method none
_refine_ls_goodness_of_fit_ref 1.068
_refine_ls_hydrogen_treatment constr
_refine_ls_matrix_type full
_refine_ls_number_parameters 231
_refine_ls_number_reflns 2741
_refine_ls_number_restraints 38
_refine_ls_restrained_S_all 1.064
_refine_ls_R_factor_all 0.0290
_refine_ls_R_factor_gt 0.0289
_refine_ls_shift/su_max 0.001
_refine_ls_shift/su_mean 0.000
_refine_ls_structure_factor_coef Fsqd
_refine_ls_weighting_details 'calc w=1/[\s^2^(Fo^2^)+(0.0525P)^2^+0.1240P] where P=(Fo^2^+2Fc^2^)/3'
_refine_ls_weighting_scheme calc
_refine_ls_wR_factor_gt 0.0798
_refine_ls_wR_factor_ref 0.0799
_reflns_number_gt 2735
_reflns_number_total 2741
_reflns_threshold_expression >2sigma(I)
_cod_data_source_file np5b00681_si_006.cif
_cod_data_source_block cu_131127e_0m
_cod_depositor_comments 'Adding full bibliography for 1542562--1542566.cif.'
_cod_original_formula_sum 'C17 H21.30 N O4.15 '
_cod_database_code 1542562

loop_
_symmetry_equiv_pos_as_xyz
'x, y, z'
'-x+1/2, -y, z+1/2'
'-x, y+1/2, -z+1/2'
'x+1/2, -y+1/2, -z'

loop_
_atom_site_label
_atom_site_type_symbol
_atom_site_fract_x
_atom_site_fract_y
_atom_site_fract_z
_atom_site_U_iso_or_equiv
_atom_site_adp_type
_atom_site_occupancy
_atom_site_symmetry_multiplicity
_atom_site_calc_flag
_atom_site_refinement_flags
_atom_site_disorder_assembly
_atom_site_disorder_group
C1 C 0.91263(13) 0.02046(13) 0.46597(8) 0.0454(3) Uani 1 1 d . A .
H1 H 0.8136 0.0122 0.4566 0.054 Uiso 1 1 calc R . .
C2 C 0.95615(15) 0.16457(13) 0.44522(9) 0.0503(3) Uani 1 1 d . . .
H2A H 0.9112 0.2278 0.4831 0.060 Uiso 1 1 calc R . .
H2B H 0.9262 0.1865 0.3891 0.060 Uiso 1 1 calc R . .
C3 C 1.10939(15) 0.18453(13) 0.45104(9) 0.0498(3) Uani 1 1 d . . .
H3 H 1.1322 0.2688 0.4207 0.060 Uiso 1 1 calc R . .
C4 C 1.18610(13) 0.06880(13) 0.41061(8) 0.0463(3) Uani 1 1 d . . .
H4 H 1.2776 0.0831 0.3965 0.056 Uiso 1 1 calc R . .
C6 C 1.06352(15) -0.40897(13) 0.39427(9) 0.0516(3) Uani 1 1 d . . .
H6A H 1.1497 -0.3708 0.3748 0.062 Uiso 1 1 calc R . .
H6B H 1.0783 -0.5062 0.4037 0.062 Uiso 1 1 calc R . .
C7 C 1.03260(14) -0.41652(15) 0.55122(9) 0.0518(3) Uani 1 1 d . . .
H7 H 1.0527 -0.5098 0.5495 0.062 Uiso 1 1 calc R . .
C8 C 1.00663(16) -0.35599(17) 0.62794(9) 0.0579(4) Uani 1 1 d . A .
H8 H 1.0110 -0.4087 0.6762 0.069 Uiso 1 1 calc R . .
C9 C 0.97415(17) -0.21735(17) 0.63333(8) 0.0574(4) Uani 1 1 d D . .
C10 C 0.96941(14) -0.14456(14) 0.55890(8) 0.0464(3) Uani 1 1 d . A .
C11 C 0.89761(13) -0.13964(13) 0.34212(7) 0.0419(3) Uani 1 1 d . . .
H11 H 0.8105 -0.1722 0.3654 0.050 Uiso 1 1 calc R . .
C12 C 0.95515(16) -0.25745(14) 0.28990(7) 0.0486(3) Uani 1 1 d . . .
H12A H 0.9002 -0.2641 0.2397 0.058 Uiso 1 1 calc R . .
H12B H 1.0473 -0.2322 0.2729 0.058 Uiso 1 1 calc R . .
C13 C 0.82825(18) -0.45079(17) 0.34930(11) 0.0653(4) Uani 1 1 d . . .
H13A H 0.7925 -0.4026 0.3968 0.098 Uiso 1 1 calc R . .
H13B H 0.8378 -0.5464 0.3626 0.098 Uiso 1 1 calc R . .
H13C H 0.7664 -0.4405 0.3032 0.098 Uiso 1 1 calc R . .
C14 C 0.9106(9) -0.2104(6) 0.7778(2) 0.0743(16) Uani 0.666(17) 1 d PDU A 2
H14A H 0.8774 -0.1472 0.8190 0.111 Uiso 0.666(17) 1 calc PR A 2
H14B H 0.9949 -0.2507 0.7966 0.111 Uiso 0.666(17) 1 calc PR A 2
H14C H 0.8436 -0.2813 0.7691 0.111 Uiso 0.666(17) 1 calc PR A 2
C14' C 0.984(2) -0.2451(14) 0.7810(5) 0.088(3) Uani 0.334(17) 1 d PDU A 1
H14E H 0.9870 -0.1885 0.8299 0.132 Uiso 0.334(17) 1 calc PR A 1
H14F H 1.0650 -0.3014 0.7788 0.132 Uiso 0.334(17) 1 calc PR A 1
H14G H 0.9042 -0.3026 0.7828 0.132 Uiso 0.334(17) 1 calc PR A 1
C4A C 1.13153(12) -0.05225(12) 0.39386(8) 0.0406(3) Uani 1 1 d . . .
H4A H 1.1859 -0.1161 0.3662 0.049 Uiso 1 1 calc R . .
C6A C 1.02972(13) -0.34323(13) 0.47696(8) 0.0441(3) Uani 1 1 d . A .
C10A C 0.99583(12) -0.20492(13) 0.48313(7) 0.0394(3) Uani 1 1 d . . .
C10B C 0.98638(11) -0.09444(12) 0.41659(7) 0.0380(3) Uani 1 1 d . A .
N1 N 0.96208(13) -0.39433(11) 0.32707(7) 0.0494(3) Uani 1 1 d . . .
O1 O 1.15275(13) 0.20258(12) 0.53566(7) 0.0679(3) Uani 1 1 d . . .
H1A H 1.1220 0.1401 0.5644 0.102 Uiso 1 1 calc R . .
O2 O 0.94134(11) -0.00685(10) 0.55427(5) 0.0535(2) Uani 1 1 d . . .
O3 O 0.86517(11) -0.02637(10) 0.29001(6) 0.0548(2) Uani 1 1 d . . .
H3A H 0.9324 -0.0062 0.2618 0.082 Uiso 1 1 calc R . .
O4 O 0.9338(8) -0.1395(6) 0.7019(3) 0.0671(12) Uani 0.666(17) 1 d PDU A 2
O4' O 0.9786(16) -0.1609(14) 0.7093(6) 0.072(2) Uani 0.334(17) 1 d PDU A 1
O1W O 1.1837(7) -0.3604(7) 0.8196(4) 0.0541(14) Uani 0.15 1 d P . .
H1W1 H 1.1767 -0.4403 0.7989 0.081 Uiso 0.15 1 d PR . .
H1W2 H 1.1163 -0.3515 0.8529 0.081 Uiso 0.15 1 d PR . .

loop_
_atom_site_aniso_label
_atom_site_aniso_U_11
_atom_site_aniso_U_22
_atom_site_aniso_U_33
_atom_site_aniso_U_23
_atom_site_aniso_U_13
_atom_site_aniso_U_12
C1 0.0417(6) 0.0465(7) 0.0480(7) -0.0044(5) 0.0054(5) 0.0044(5)
C2 0.0551(7) 0.0409(7) 0.0548(7) -0.0030(5) 0.0011(6) 0.0129(6)
C3 0.0592(7) 0.0346(6) 0.0555(7) 0.0006(5) 0.0030(6) -0.0021(6)
C4 0.0422(6) 0.0431(6) 0.0537(7) 0.0049(5) 0.0044(5) -0.0005(5)
C6 0.0613(8) 0.0382(6) 0.0553(7) 0.0000(5) 0.0023(6) 0.0072(6)
C7 0.0502(7) 0.0478(7) 0.0574(8) 0.0133(6) -0.0050(6) -0.0051(6)
C8 0.0628(9) 0.0655(9) 0.0452(7) 0.0180(7) -0.0067(6) -0.0194(7)
C9 0.0693(9) 0.0650(9) 0.0378(6) 0.0016(6) 0.0037(6) -0.0238(7)
C10 0.0503(7) 0.0466(7) 0.0421(6) -0.0005(5) 0.0048(5) -0.0107(6)
C11 0.0443(6) 0.0421(6) 0.0393(6) 0.0048(5) -0.0008(5) -0.0013(5)
C12 0.0599(7) 0.0471(7) 0.0387(6) -0.0017(5) -0.0004(6) -0.0047(6)
C13 0.0726(10) 0.0540(8) 0.0692(9) -0.0005(7) -0.0010(8) -0.0171(8)
C14 0.108(4) 0.076(2) 0.0389(14) 0.0048(14) 0.0128(19) -0.022(2)
C14' 0.129(8) 0.095(5) 0.039(3) 0.009(3) 0.000(4) -0.027(5)
C4A 0.0404(6) 0.0398(6) 0.0418(6) 0.0001(5) 0.0052(5) 0.0046(5)
C6A 0.0432(6) 0.0422(6) 0.0469(7) 0.0053(5) -0.0011(5) -0.0007(5)
C10A 0.0380(6) 0.0432(6) 0.0369(6) 0.0036(5) 0.0012(4) -0.0033(5)
C10B 0.0401(6) 0.0350(6) 0.0388(6) 0.0012(5) 0.0029(5) 0.0016(5)
N1 0.0619(6) 0.0397(5) 0.0465(6) -0.0032(5) 0.0037(5) -0.0042(5)
O1 0.0733(7) 0.0678(7) 0.0625(6) -0.0166(5) -0.0049(5) -0.0123(6)
O2 0.0702(6) 0.0479(5) 0.0425(4) -0.0059(4) 0.0130(4) -0.0044(5)
O3 0.0597(6) 0.0531(5) 0.0515(5) 0.0125(4) -0.0059(4) 0.0054(4)
O4 0.097(3) 0.0710(19) 0.0335(13) 0.0023(11) 0.0099(15) -0.0153(19)
O4' 0.100(6) 0.079(4) 0.036(2) 0.007(2) -0.005(3) -0.018(4)
O1W 0.049(3) 0.061(4) 0.052(3) 0.009(3) 0.010(3) 0.001(3)

loop_
_atom_type_symbol
_atom_type_description
_atom_type_scat_dispersion_real
_atom_type_scat_dispersion_imag
_atom_type_scat_source
C C 0.0181 0.0091 'International Tables Vol C Tables 4.2.6.8 and 6.1.1.4'
H H 0.0000 0.0000 'International Tables Vol C Tables 4.2.6.8 and 6.1.1.4'
N N 0.0311 0.0180 'International Tables Vol C Tables 4.2.6.8 and 6.1.1.4'
O O 0.0492 0.0322 'International Tables Vol C Tables 4.2.6.8 and 6.1.1.4'

loop_
_geom_angle_atom_site_label_1
_geom_angle_atom_site_label_2
_geom_angle_atom_site_label_3
_geom_angle
O2 C1 C2 109.21(11)
O2 C1 C10B 105.94(10)
C2 C1 C10B 115.50(10)
O2 C1 H1 108.7
C2 C1 H1 108.7
C10B C1 H1 108.7
C1 C2 C3 112.69(11)
C1 C2 H2A 109.1
C3 C2 H2A 109.1
C1 C2 H2B 109.1
C3 C2 H2B 109.1
H2A C2 H2B 107.8
O1 C3 C4 110.80(12)
O1 C3 C2 111.49(12)
C4 C3 C2 111.68(11)
O1 C3 H3 107.5
C4 C3 H3 107.5
C2 C3 H3 107.5
C4A C4 C3 123.93(12)
C4A C4 H4 118.0
C3 C4 H4 118.0
N1 C6 C6A 117.20(11)
N1 C6 H6A 108.0
C6A C6 H6A 108.0
N1 C6 H6B 108.0
C6A C6 H6B 108.0
H6A C6 H6B 107.2
C8 C7 C6A 122.60(13)
C8 C7 H7 118.7
C6A C7 H7 118.7
C7 C8 C9 120.61(13)
C7 C8 H8 119.7
C9 C8 H8 119.7
O4' C9 C8 116.6(6)
O4' C9 C10 125.1(6)
C8 C9 C10 116.73(13)
O4' C9 O4 20.9(5)
C8 C9 O4 130.0(3)
C10 C9 O4 113.1(3)
O2 C10 C10A 114.06(11)
O2 C10 C9 123.53(13)
C10A C10 C9 122.40(13)
O3 C11 C12 110.01(10)
O3 C11 C10B 111.11(10)
C12 C11 C10B 115.75(11)
O3 C11 H11 106.5
C12 C11 H11 106.5
C10B C11 H11 106.5
N1 C12 C11 118.56(10)
N1 C12 H12A 107.7
C11 C12 H12A 107.7
N1 C12 H12B 107.7
C11 C12 H12B 107.7
H12A C12 H12B 107.1
N1 C13 H13A 109.5
N1 C13 H13B 109.5
H13A C13 H13B 109.5
N1 C13 H13C 109.5
H13A C13 H13C 109.5
H13B C13 H13C 109.5
O4 C14 H14A 109.5
O4 C14 H14B 109.5
H14A C14 H14B 109.5
O4 C14 H14C 109.5
H14A C14 H14C 109.5
H14B C14 H14C 109.5
O4' C14' H14E 109.5
O4' C14' H14F 109.5
H14E C14' H14F 109.5
O4' C14' H14G 109.5
H14E C14' H14G 109.5
H14F C14' H14G 109.5
C4 C4A C10B 124.60(11)
C4 C4A H4A 117.7
C10B C4A H4A 117.7
C7 C6A C10A 116.19(13)
C7 C6A C6 122.11(12)
C10A C6A C6 121.68(12)
C10 C10A C6A 121.44(12)
C10 C10A C10B 107.91(11)
C6A C10A C10B 130.60(11)
C4A C10B C10A 107.72(9)
C4A C10B C11 114.48(10)
C10A C10B C11 112.16(10)
C4A C10B C1 111.10(10)
C10A C10B C1 100.39(9)
C11 C10B C1 110.08(10)
C13 N1 C12 113.71(12)
C13 N1 C6 112.64(12)
C12 N1 C6 114.76(11)
C3 O1 H1A 109.5
C10 O2 C1 105.51(9)
C11 O3 H3A 109.5
C9 O4 C14 117.3(4)
C9 O4' C14' 120.3(10)
H1W1 O1W H1W2 106.1

loop_
_geom_bond_atom_site_label_1
_geom_bond_atom_site_label_2
_geom_bond_distance
C1 O2 1.4686(16)
C1 C2 1.5035(19)
C1 C10B 1.5479(16)
C1 H1 0.9800
C2 C3 1.508(2)
C2 H2A 0.9700
C2 H2B 0.9700
C3 O1 1.4329(18)
C3 C4 1.4999(18)
C3 H3 0.9800
C4 C4A 1.3209(18)
C4 H4 0.9300
C6 N1 1.4696(19)
C6 C6A 1.5097(18)
C6 H6A 0.9700
C6 H6B 0.9700
C7 C8 1.388(2)
C7 C6A 1.3894(18)
C7 H7 0.9300
C8 C9 1.389(2)
C8 H8 0.9300
C9 O4' 1.339(10)
C9 C10 1.3897(19)
C9 O4 1.393(5)
C10 O2 1.3708(17)
C10 C10A 1.3748(17)
C11 O3 1.4199(15)
C11 C12 1.5274(18)
C11 C10B 1.5394(16)
C11 H11 0.9800
C12 N1 1.4620(17)
C12 H12A 0.9700
C12 H12B 0.9700
C13 N1 1.459(2)
C13 H13A 0.9600
C13 H13B 0.9600
C13 H13C 0.9600
C14 O4 1.418(5)
C14 H14A 0.9600
C14 H14B 0.9600
C14 H14C 0.9600
C14' O4' 1.413(10)
C14' H14E 0.9600
C14' H14F 0.9600
C14' H14G 0.9600
C4A C10B 1.5171(16)
C4A H4A 0.9300
C6A C10A 1.3904(19)
C10A C10B 1.5187(16)
O1 H1A 0.8200
O3 H3A 0.8200
O1W H1W1 0.8498
O1W H1W2 0.8500

loop_
_geom_torsion_atom_site_label_1
_geom_torsion_atom_site_label_2
_geom_torsion_atom_site_label_3
_geom_torsion_atom_site_label_4
_geom_torsion
O2 C1 C2 C3 66.19(14)
C10B C1 C2 C3 -53.05(16)
C1 C2 C3 O1 -79.70(14)
C1 C2 C3 C4 44.86(17)
O1 C3 C4 C4A 106.69(15)
C2 C3 C4 C4A -18.3(2)
C6A C7 C8 C9 1.0(2)
C7 C8 C9 O4' -166.6(7)
C7 C8 C9 C10 0.0(2)
C7 C8 C9 O4 174.0(4)
O4' C9 C10 O2 -13.5(8)
C8 C9 C10 O2 -178.77(14)
O4 C9 C10 O2 6.2(4)
O4' C9 C10 C10A 165.0(8)
C8 C9 C10 C10A -0.3(2)
O4 C9 C10 C10A -175.3(4)
O3 C11 C12 N1 -164.52(12)
C10B C11 C12 N1 68.53(16)
C3 C4 C4A C10B -3.1(2)
C8 C7 C6A C10A -1.51(19)
C8 C7 C6A C6 177.58(14)
N1 C6 C6A C7 126.66(13)
N1 C6 C6A C10A -54.31(18)
O2 C10 C10A C6A 178.29(12)
C9 C10 C10A C6A -0.3(2)
O2 C10 C10A C10B 0.63(16)
C9 C10 C10A C10B -178.00(12)
C7 C6A C10A C10 1.20(19)
C6 C6A C10A C10 -177.90(12)
C7 C6A C10A C10B 178.26(12)
C6 C6A C10A C10B -0.8(2)
C4 C4A C10B C10A -111.87(14)
C4 C4A C10B C11 122.63(13)
C4 C4A C10B C1 -2.82(17)
C10 C10A C10B C4A 101.31(12)
C6A C10A C10B C4A -76.06(16)
C10 C10A C10B C11 -131.82(11)
C6A C10A C10B C11 50.81(17)
C10 C10A C10B C1 -14.98(13)
C6A C10A C10B C1 167.66(13)
O3 C11 C10B C4A -69.75(13)
C12 C11 C10B C4A 56.64(14)
O3 C11 C10B C10A 167.11(10)
C12 C11 C10B C10A -66.50(13)
O3 C11 C10B C1 56.23(13)
C12 C11 C10B C1 -177.37(10)
O2 C1 C10B C4A -90.30(11)
C2 C1 C10B C4A 30.72(15)
O2 C1 C10B C10A 23.44(12)
C2 C1 C10B C10A 144.46(11)
O2 C1 C10B C11 141.82(10)
C2 C1 C10B C11 -97.15(13)
C11 C12 N1 C13 62.51(17)
C11 C12 N1 C6 -69.21(17)
C6A C6 N1 C13 -58.75(16)
C6A C6 N1 C12 73.48(16)
C10A C10 O2 C1 15.14(15)
C9 C10 O2 C1 -166.25(13)
C2 C1 O2 C10 -149.14(11)
C10B C1 O2 C10 -24.13(13)
O4' C9 O4 C14 -62(2)
C8 C9 O4 C14 -5.6(6)
C10 C9 O4 C14 168.6(3)
C8 C9 O4' C14' -14.3(11)
C10 C9 O4' C14' -179.6(7)
O4 C9 O4' C14' 120(3)
